data_4062617
loop_
_publ_author_name
'Enmanuel Boillos'
'Daniel Miguel'

_publ_section_title
;
Alkyl Transfer Reactivity in the First
 Octahedral Isocyanide Complex of Nickel(II)
;
_journal_name_full Organometallics
_journal_paper_doi 10.1021/om0343364
_journal_year 2004
_chemical_formula_sum 'C20 H23 N2 Ni O2 P S2'
_chemical_formula_weight 477.20
_space_group_IT_number 15
_symmetry_cell_setting monoclinic
_symmetry_space_group_name_Hall '-C 2yc'
_symmetry_space_group_name_H-M 'C 1 2/c 1'
_cell_angle_alpha 90.00
_cell_angle_beta 102.738(6)
_cell_angle_gamma 90.00
_cell_formula_units_Z 8
_cell_length_a 15.406(5)
_cell_length_b 13.201(4)
_cell_length_c 22.338(7)
_cell_measurement_temperature 293(2)
_cell_volume 4431(2)
_diffrn_ambient_temperature 293(2)
_exptl_crystal_density_diffrn 1.431
_cod_depositor_comments
;
The following automatic conversions were performed:
'_symmetry_cell_setting' value 'Monoclinic' changed to 'monoclinic'
according to '/home/saulius/struct/CIF-dictionaries/cif_core.dic'
dictionary named 'cif_core.dic' version 2.4.1 from 2010-06-29.

Automatic conversion script
Id: cif_fix_enum 1527 2010-12-29 10:47:43Z saulius 
;
_cod_original_sg_symbol_H-M 'C 2/c'
_cod_database_code 4062617

loop_
_symmetry_equiv_pos_as_xyz
'x, y, z'
'-x, y, -z+1/2'
'x+1/2, y+1/2, z'
'-x+1/2, y+1/2, -z+1/2'
'-x, -y, -z'
'x, -y, z-1/2'
'-x+1/2, -y+1/2, -z'
'x+1/2, -y+1/2, z-1/2'

loop_
_atom_site_label
_atom_site_type_symbol
_atom_site_fract_x
_atom_site_fract_y
_atom_site_fract_z
_atom_site_U_iso_or_equiv
_atom_site_adp_type
_atom_site_occupancy
_atom_site_symmetry_multiplicity
_atom_site_calc_flag
_atom_site_refinement_flags
_atom_site_disorder_assembly
_atom_site_disorder_group
Ni1 Ni 0.32797(5) 0.30355(5) 0.45819(3) 0.0457(3) Uani 1 1 d . . .
S1 S 0.35114(12) 0.14772(11) 0.49131(8) 0.0589(5) Uani 1 1 d . . .
S2 S 0.26693(13) 0.24005(11) 0.36821(8) 0.0635(6) Uani 1 1 d . . .
P1 P 0.30711(13) 0.10160(12) 0.40350(8) 0.0596(6) Uani 1 1 d . . .
N1 N 0.4411(4) 0.3669(3) 0.5776(3) 0.0494(15) Uani 1 1 d . . .
N2 N 0.2821(3) 0.5074(4) 0.4031(2) 0.0526(15) Uani 1 1 d . . .
O1 O 0.2428(3) 0.0197(3) 0.3916(2) 0.0838(15) Uani 1 1 d . . .
O2 O 0.3898(3) 0.0646(3) 0.3778(2) 0.0770(14) Uani 1 1 d . . .
C1 C 0.3939(5) 0.3457(4) 0.5319(3) 0.0484(18) Uani 1 1 d . . .
C2 C 0.3019(4) 0.4300(5) 0.4256(3) 0.0478(18) Uani 1 1 d . . .
C3 C 0.4675(6) 0.1243(5) 0.3816(4) 0.098(3) Uani 1 1 d . . .
H3A H 0.4580 0.1912 0.3969 0.118 Uiso 1 1 calc R . .
H3B H 0.4798 0.1318 0.3411 0.118 Uiso 1 1 calc R . .
C4 C 0.5424(6) 0.0771(6) 0.4221(4) 0.131(3) Uani 1 1 d . . .
H4A H 0.5309 0.0718 0.4625 0.197 Uiso 1 1 calc R . .
H4B H 0.5947 0.1173 0.4237 0.197 Uiso 1 1 calc R . .
H4C H 0.5514 0.0106 0.4071 0.197 Uiso 1 1 calc R . .
C11 C 0.4991(4) 0.3890(5) 0.6336(3) 0.0486(17) Uani 1 1 d . . .
C12 C 0.5378(5) 0.3096(6) 0.6698(3) 0.0612(19) Uani 1 1 d . . .
C13 C 0.5957(5) 0.3343(7) 0.7235(3) 0.078(2) Uani 1 1 d . . .
H13 H 0.6234 0.2830 0.7494 0.093 Uiso 1 1 calc R . .
C14 C 0.6135(5) 0.4333(8) 0.7398(3) 0.088(3) Uani 1 1 d . . .
H14 H 0.6526 0.4485 0.7767 0.106 Uiso 1 1 calc R . .
C15 C 0.5750(5) 0.5087(6) 0.7030(4) 0.073(2) Uani 1 1 d . . .
H15 H 0.5886 0.5753 0.7151 0.088 Uiso 1 1 calc R . .
C16 C 0.5161(4) 0.4906(5) 0.6479(3) 0.0562(18) Uani 1 1 d . . .
C17 C 0.5160(5) 0.2023(5) 0.6512(3) 0.088(2) Uani 1 1 d . . .
H17A H 0.5252 0.1915 0.6105 0.132 Uiso 1 1 calc R . .
H17B H 0.4549 0.1888 0.6517 0.132 Uiso 1 1 calc R . .
H17C H 0.5538 0.1576 0.6793 0.132 Uiso 1 1 calc R . .
C18 C 0.4713(5) 0.5720(4) 0.6073(3) 0.079(2) Uani 1 1 d . . .
H18A H 0.4851 0.6363 0.6273 0.118 Uiso 1 1 calc R . .
H18B H 0.4081 0.5614 0.5987 0.118 Uiso 1 1 calc R . .
H18C H 0.4916 0.5714 0.5697 0.118 Uiso 1 1 calc R . .
C21 C 0.2537(5) 0.5994(5) 0.3749(3) 0.0499(17) Uani 1 1 d . . .
C22 C 0.2837(4) 0.6858(5) 0.4058(3) 0.0545(18) Uani 1 1 d . . .
C23 C 0.2562(5) 0.7766(5) 0.3791(4) 0.074(2) Uani 1 1 d . . .
H23 H 0.2736 0.8371 0.3995 0.088 Uiso 1 1 calc R . .
C24 C 0.2034(6) 0.7765(6) 0.3224(5) 0.092(3) Uani 1 1 d . . .
H24 H 0.1855 0.8383 0.3036 0.110 Uiso 1 1 calc R . .
C25 C 0.1749(5) 0.6887(7) 0.2912(3) 0.090(3) Uani 1 1 d . . .
H25 H 0.1379 0.6922 0.2523 0.108 Uiso 1 1 calc R . .
C26 C 0.2005(5) 0.5959(5) 0.3167(3) 0.063(2) Uani 1 1 d . . .
C27 C 0.3412(5) 0.6827(4) 0.4692(3) 0.078(2) Uani 1 1 d . . .
H27A H 0.3110 0.6463 0.4958 0.117 Uiso 1 1 calc R . .
H27B H 0.3532 0.7505 0.4841 0.117 Uiso 1 1 calc R . .
H27C H 0.3962 0.6492 0.4682 0.117 Uiso 1 1 calc R . .
C28 C 0.1689(5) 0.4995(5) 0.2842(3) 0.095(3) Uani 1 1 d . . .
H28A H 0.2176 0.4526 0.2891 0.142 Uiso 1 1 calc R . .
H28B H 0.1465 0.5130 0.2414 0.142 Uiso 1 1 calc R . .
H28C H 0.1225 0.4709 0.3013 0.142 Uiso 1 1 calc R . .

loop_
_atom_site_aniso_label
_atom_site_aniso_U_11
_atom_site_aniso_U_22
_atom_site_aniso_U_33
_atom_site_aniso_U_23
_atom_site_aniso_U_13
_atom_site_aniso_U_12
Ni1 0.0474(5) 0.0344(4) 0.0494(5) -0.0002(4) -0.0020(4) -0.0010(4)
S1 0.0683(14) 0.0364(9) 0.0654(12) 0.0082(8) 0.0002(10) 0.0032(9)
S2 0.0722(14) 0.0471(10) 0.0590(12) -0.0058(9) -0.0119(10) 0.0039(9)
P1 0.0547(14) 0.0361(10) 0.0806(14) -0.0105(10) -0.0014(11) 0.0014(9)
N1 0.046(4) 0.050(3) 0.050(4) -0.003(3) 0.007(3) -0.004(3)
N2 0.046(4) 0.044(3) 0.067(4) 0.002(3) 0.011(3) 0.005(3)
O1 0.069(4) 0.038(3) 0.132(4) -0.016(3) -0.004(3) -0.015(2)
O2 0.069(4) 0.061(3) 0.098(4) -0.024(3) 0.013(3) -0.002(3)
C1 0.069(6) 0.024(3) 0.054(5) 0.004(3) 0.017(4) 0.006(3)
C2 0.045(5) 0.043(4) 0.056(5) -0.018(4) 0.012(4) -0.004(3)
C3 0.096(8) 0.076(6) 0.121(7) 0.019(5) 0.019(6) 0.009(6)
C4 0.078(8) 0.128(8) 0.183(10) 0.020(7) 0.017(7) 0.005(6)
C11 0.044(5) 0.065(5) 0.034(4) -0.006(4) 0.003(3) -0.013(4)
C12 0.054(5) 0.075(5) 0.052(5) 0.014(5) 0.006(4) -0.008(4)
C13 0.057(6) 0.112(7) 0.058(5) 0.016(5) -0.004(4) -0.009(5)
C14 0.048(6) 0.150(9) 0.058(6) -0.007(6) -0.007(4) -0.013(6)
C15 0.062(6) 0.085(6) 0.069(6) -0.025(5) 0.007(5) -0.014(5)
C16 0.044(5) 0.065(5) 0.055(5) -0.007(4) 0.003(4) -0.010(4)
C17 0.080(6) 0.071(5) 0.099(6) 0.023(5) -0.008(5) -0.008(5)
C18 0.074(6) 0.050(4) 0.104(6) -0.001(4) 0.005(5) -0.009(4)
C21 0.059(5) 0.032(4) 0.059(5) 0.009(4) 0.014(4) 0.004(4)
C22 0.051(5) 0.045(4) 0.069(5) 0.000(4) 0.016(4) 0.007(4)
C23 0.086(7) 0.049(5) 0.087(6) 0.008(5) 0.022(5) 0.016(4)
C24 0.112(8) 0.053(5) 0.117(8) 0.032(6) 0.040(6) 0.029(5)
C25 0.099(7) 0.089(6) 0.071(6) 0.024(6) -0.006(5) 0.018(6)
C26 0.075(6) 0.055(5) 0.057(5) 0.007(4) 0.013(4) 0.002(4)
C27 0.079(6) 0.064(5) 0.086(6) -0.014(4) 0.009(5) 0.011(4)
C28 0.092(7) 0.092(6) 0.085(6) -0.004(5) -0.012(5) -0.021(5)

loop_
_geom_bond_atom_site_label_1
_geom_bond_atom_site_label_2
_geom_bond_distance
_geom_bond_site_symmetry_2
_geom_bond_publ_flag
Ni1 C1 1.821(7) . ?
Ni1 C2 1.831(6) . ?
Ni1 S1 2.1887(17) . ?
Ni1 S2 2.1894(19) . ?
S1 P1 2.023(2) . ?
S2 P1 2.032(2) . ?
P1 O1 1.451(4) . ?
P1 O2 1.585(5) . ?
N1 C1 1.148(7) . ?
N1 C11 1.399(7) . ?
N2 C2 1.149(6) . ?
N2 C21 1.393(7) . ?
O2 C3 1.420(8) . ?
C3 C4 1.441(9) . ?
C11 C12 1.376(8) . ?
C11 C16 1.390(7) . ?
C12 C13 1.368(9) . ?
C12 C17 1.493(8) . ?
C13 C14 1.368(9) . ?
C14 C15 1.342(9) . ?
C15 C16 1.380(8) . ?
C16 C18 1.475(8) . ?
C21 C22 1.361(8) . ?
C21 C26 1.377(8) . ?
C22 C23 1.365(8) . ?
C22 C27 1.495(8) . ?
C23 C24 1.346(9) . ?
C24 C25 1.374(9) . ?
C25 C26 1.371(8) . ?
C26 C28 1.493(8) . ?
